data_1548790
loop_
_publ_author_name
'El-Hiti, Gamal A.'
'Abdel-Wahab, Bakr F.'
'Alotaibi, Mohammad Hayal'
'Hegazy, Amany S.'
'Kariuki, Benson M.'

_publ_section_title
;
 Methyl 5-(1-benzofuran-2-yl)isoxazole-3-carboxylate
;
_journal_coeditor_code HB4192
_journal_issue 12
_journal_name_full IUCrData
_journal_page_first x171820
_journal_paper_doi 10.1107/S241431461701820X
_journal_volume 2
_journal_year 2017
_chemical_formula_iupac 'C13 H9 N O4'
_chemical_formula_moiety 'C13 H9 N O4'
_chemical_formula_sum 'C13 H9 N O4'
_chemical_formula_weight 243.21
_chemical_name_systematic
;
Methyl 5-(1-benzofuran-2-yl)isoxazole-3-carboxylate
;
_space_group_crystal_system orthorhombic
_space_group_IT_number 61
_space_group_name_Hall '-P 2ac 2ab'
_space_group_name_H-M_alt 'P b c a'
_symmetry_space_group_name_Hall '-P 2ac 2ab'
_symmetry_space_group_name_H-M 'P b c a'
_atom_sites_solution_hydrogens geom
_atom_sites_solution_primary direct
_audit_creation_method SHELXL-2013
_cell_angle_alpha 90
_cell_angle_beta 90
_cell_angle_gamma 90
_cell_formula_units_Z 8
_cell_length_a 11.5170(6)
_cell_length_b 8.7431(4)
_cell_length_c 22.2595(13)
_cell_measurement_reflns_used 2289
_cell_measurement_temperature 296(2)
_cell_measurement_theta_max 27.1610
_cell_measurement_theta_min 4.7250
_cell_volume 2241.4(2)
_computing_cell_refinement
;
CrysAlis PRO (Agilent, 2014)
;
_computing_data_collection
;
CrysAlis PRO (Agilent, 2014)
;
_computing_data_reduction
;
CrysAlis PRO (Agilent, 2014)
;
_computing_molecular_graphics
;
ORTEP-3 for Windows (Farrugia, 2012)
;
_computing_publication_material
;
WinGX (Farrugia, 2012) and <i>CHEMDRAW Ultra</i> (Cambridge Soft,
2001)
;
_computing_structure_refinement
;
SHELXL2013 (Sheldrick, 2015)
;
_computing_structure_solution
;
SHELXS2013 (Sheldrick, 2008)
;
_diffrn_ambient_temperature 296(2)
_diffrn_measured_fraction_theta_full 0.998
_diffrn_measured_fraction_theta_max 0.884
_diffrn_measurement_device_type 'Agilent SuperNova, Dual, Cu at zero, Atlas'
_diffrn_measurement_method '\w scans'
_diffrn_radiation_type MoK\a
_diffrn_radiation_wavelength 0.71073
_diffrn_reflns_av_R_equivalents 0.0233
_diffrn_reflns_limit_h_max 11
_diffrn_reflns_limit_h_min -15
_diffrn_reflns_limit_k_max 11
_diffrn_reflns_limit_k_min -8
_diffrn_reflns_limit_l_max 30
_diffrn_reflns_limit_l_min -30
_diffrn_reflns_number 7841
_diffrn_reflns_theta_full 25.242
_diffrn_reflns_theta_max 29.505
_diffrn_reflns_theta_min 3.451
_diffrn_standards_decay_% 0
_diffrn_standards_interval_count 0
_diffrn_standards_interval_time 0
_diffrn_standards_number 0
_exptl_absorpt_coefficient_mu 0.109
_exptl_absorpt_correction_T_max 0.995
_exptl_absorpt_correction_T_min 0.993
_exptl_absorpt_correction_type gaussian
_exptl_absorpt_process_details
;
(CrysAlis PRO; Agilent, 2014)
;
_exptl_crystal_colour colourless
_exptl_crystal_density_diffrn 1.441
_exptl_crystal_description block
_exptl_crystal_F_000 1008
_exptl_crystal_size_max 0.288
_exptl_crystal_size_mid 0.244
_exptl_crystal_size_min 0.199
_refine_diff_density_max 0.155
_refine_diff_density_min -0.177
_refine_ls_extinction_method none
_refine_ls_goodness_of_fit_ref 1.044
_refine_ls_hydrogen_treatment constr
_refine_ls_matrix_type full
_refine_ls_number_parameters 164
_refine_ls_number_reflns 2754
_refine_ls_number_restraints 0
_refine_ls_restrained_S_all 1.044
_refine_ls_R_factor_all 0.0905
_refine_ls_R_factor_gt 0.0508
_refine_ls_shift/su_max 0.000
_refine_ls_shift/su_mean 0.000
_refine_ls_structure_factor_coef Fsqd
_refine_ls_weighting_details 'w=1/[\s^2^(Fo^2^)+(0.0435P)^2^+0.7049P] where P=(Fo^2^+2Fc^2^)/3'
_refine_ls_weighting_scheme calc
_refine_ls_wR_factor_gt 0.1060
_refine_ls_wR_factor_ref 0.1279
_reflns_number_gt 1729
_reflns_number_total 2754
_reflns_threshold_expression 'I > 2\s(I)'
_cod_data_source_file hb4192sup1.cif
_cod_data_source_block I
_cod_database_code 1548790
_shelx_space_group_comment
;
The symmetry employed for this shelxl refinement is uniquely defined
by the following loop, which should always be used as a source of
symmetry information in preference to the above space-group names.
They are only intended as comments.
;
_shelx_estimated_absorpt_t_min 0.969
_shelx_estimated_absorpt_t_max 0.979
_shelxl_version_number .2013

loop_
_space_group_symop_operation_xyz
'x, y, z'
'-x+1/2, -y, z+1/2'
'x+1/2, -y+1/2, -z'
'-x, y+1/2, -z+1/2'
'-x, -y, -z'
'x-1/2, y, -z-1/2'
'-x-1/2, y-1/2, z'
'x, -y-1/2, z-1/2'

loop_
_atom_site_type_symbol
_atom_site_label
_atom_site_fract_x
_atom_site_fract_y
_atom_site_fract_z
_atom_site_U_iso_or_equiv
_atom_site_adp_type
_atom_site_calc_flag
_atom_site_occupancy
C C1 0.67167(18) 0.3721(2) 0.65576(8) 0.0537(5) Uani d 1
C C2 0.7252(2) 0.2758(3) 0.69597(10) 0.0708(6) Uani d 1
H H2 0.8055 0.2638 0.6967 0.085 Uiso calc 1
C C3 0.6540(3) 0.1981(3) 0.73512(10) 0.0758(7) Uani d 1
H H3 0.6866 0.1318 0.7631 0.091 Uiso calc 1
C C4 0.5339(2) 0.2169(3) 0.73359(11) 0.0730(6) Uani d 1
H H4 0.4880 0.1625 0.7605 0.088 Uiso calc 1
C C5 0.4817(2) 0.3140(2) 0.69324(10) 0.0655(6) Uani d 1
H H5 0.4015 0.3260 0.6927 0.079 Uiso calc 1
C C6 0.55252(17) 0.3945(2) 0.65298(9) 0.0521(5) Uani d 1
C C7 0.53436(16) 0.5028(2) 0.60614(9) 0.0527(5) Uani d 1
H H7 0.4634 0.5416 0.5932 0.063 Uiso calc 1
C C8 0.63964(16) 0.5379(2) 0.58428(8) 0.0490(4) Uani d 1
C C9 0.67308(15) 0.6425(2) 0.53750(8) 0.0480(4) Uani d 1
C C10 0.61160(16) 0.7336(2) 0.50057(8) 0.0501(4) Uani d 1
H H10 0.5314 0.7451 0.4988 0.060 Uiso calc 1
C C11 0.69573(15) 0.8071(2) 0.46541(8) 0.0475(4) Uani d 1
C C12 0.67921(17) 0.9195(2) 0.41622(9) 0.0527(5) Uani d 1
C C13 0.5415(2) 1.0774(3) 0.36919(10) 0.0745(6) Uani d 1
H H13A 0.5791 1.1724 0.3785 0.112 Uiso calc 1
H H13B 0.4589 1.0925 0.3682 0.112 Uiso calc 1
H H13C 0.5674 1.0416 0.3307 0.112 Uiso calc 1
N N1 0.80140(13) 0.76549(19) 0.47946(8) 0.0568(4) Uani d 1
O O1 0.72689(11) 0.45958(15) 0.61324(6) 0.0565(4) Uani d 1
O O2 0.78819(10) 0.65920(15) 0.52603(6) 0.0570(4) Uani d 1
O O3 0.75434(14) 0.96214(19) 0.38300(7) 0.0768(5) Uani d 1
O O4 0.56996(11) 0.96551(16) 0.41459(6) 0.0610(4) Uani d 1

loop_
_atom_site_aniso_label
_atom_site_aniso_U_11
_atom_site_aniso_U_22
_atom_site_aniso_U_33
_atom_site_aniso_U_12
_atom_site_aniso_U_13
_atom_site_aniso_U_23
C1 0.0607(12) 0.0534(11) 0.0471(10) 0.0046(9) -0.0011(9) -0.0067(9)
C2 0.0727(15) 0.0787(15) 0.0612(13) 0.0129(12) -0.0069(11) 0.0009(12)
C3 0.105(2) 0.0684(14) 0.0541(12) 0.0145(14) -0.0020(13) 0.0021(11)
C4 0.0961(19) 0.0607(13) 0.0621(13) -0.0018(13) 0.0144(13) -0.0011(11)
C5 0.0709(14) 0.0580(11) 0.0675(13) -0.0009(11) 0.0119(11) -0.0039(11)
C6 0.0546(12) 0.0479(10) 0.0538(11) 0.0014(9) 0.0025(9) -0.0097(9)
C7 0.0442(10) 0.0515(10) 0.0625(12) 0.0028(8) -0.0015(9) -0.0038(9)
C8 0.0461(10) 0.0496(10) 0.0512(10) 0.0041(8) -0.0043(8) -0.0075(9)
C9 0.0387(9) 0.0517(10) 0.0537(10) -0.0005(8) 0.0020(8) -0.0108(9)
C10 0.0369(9) 0.0585(11) 0.0548(10) 0.0005(8) -0.0005(8) -0.0049(9)
C11 0.0399(10) 0.0503(10) 0.0522(10) 0.0007(8) 0.0006(8) -0.0104(9)
C12 0.0486(11) 0.0568(11) 0.0526(11) -0.0025(9) 0.0015(9) -0.0069(9)
C13 0.0792(16) 0.0744(14) 0.0698(14) 0.0081(12) -0.0176(12) 0.0078(12)
N1 0.0444(9) 0.0608(10) 0.0651(10) 0.0012(8) 0.0038(8) 0.0006(9)
O1 0.0463(8) 0.0653(8) 0.0579(8) 0.0054(6) -0.0023(6) 0.0010(7)
O2 0.0407(7) 0.0623(8) 0.0680(9) 0.0049(6) 0.0003(6) 0.0019(7)
O3 0.0590(9) 0.0931(12) 0.0782(10) -0.0027(8) 0.0141(8) 0.0173(9)
O4 0.0492(8) 0.0714(9) 0.0625(8) 0.0041(7) -0.0041(6) 0.0062(7)

loop_
_atom_type_symbol
_atom_type_description
_atom_type_scat_dispersion_real
_atom_type_scat_dispersion_imag
_atom_type_scat_source
C C 0.0033 0.0016 'International Tables Vol C Tables 4.2.6.8 and 6.1.1.4'
H H 0.0000 0.0000 'International Tables Vol C Tables 4.2.6.8 and 6.1.1.4'
N N 0.0061 0.0033 'International Tables Vol C Tables 4.2.6.8 and 6.1.1.4'
O O 0.0106 0.0060 'International Tables Vol C Tables 4.2.6.8 and 6.1.1.4'

loop_
_geom_angle_atom_site_label_1
_geom_angle_atom_site_label_2
_geom_angle_atom_site_label_3
_geom_angle
O1 C1 C2 125.59(19)
O1 C1 C6 110.40(16)
C2 C1 C6 124.0(2)
C1 C2 C3 116.5(2)
C1 C2 H2 121.7
C3 C2 H2 121.7
C2 C3 C4 121.2(2)
C2 C3 H3 119.4
C4 C3 H3 119.4
C5 C4 C3 121.6(2)
C5 C4 H4 119.2
C3 C4 H4 119.2
C4 C5 C6 118.3(2)
C4 C5 H5 120.9
C6 C5 H5 120.9
C1 C6 C5 118.43(19)
C1 C6 C7 105.78(17)
C5 C6 C7 135.8(2)
C8 C7 C6 106.55(17)
C8 C7 H7 126.7
C6 C7 H7 126.7
C7 C8 O1 112.08(17)
C7 C8 C9 130.53(17)
O1 C8 C9 117.38(16)
C10 C9 O2 109.58(16)
C10 C9 C8 132.65(17)
O2 C9 C8 117.77(16)
C9 C10 C11 104.40(16)
C9 C10 H10 127.8
C11 C10 H10 127.8
N1 C11 C10 112.46(17)
N1 C11 C12 118.69(17)
C10 C11 C12 128.85(17)
O3 C12 O4 125.17(19)
O3 C12 C11 124.70(19)
O4 C12 C11 110.13(16)
O4 C13 H13A 109.5
O4 C13 H13B 109.5
H13A C13 H13B 109.5
O4 C13 H13C 109.5
H13A C13 H13C 109.5
H13B C13 H13C 109.5
C11 N1 O2 105.10(14)
C1 O1 C8 105.19(14)
C9 O2 N1 108.46(13)
C12 O4 C13 116.21(17)

loop_
_geom_bond_atom_site_label_1
_geom_bond_atom_site_label_2
_geom_bond_distance
C1 O1 1.373(2)
C1 C2 1.375(3)
C1 C6 1.388(3)
C2 C3 1.377(3)
C2 H2 0.9300
C3 C4 1.393(4)
C3 H3 0.9300
C4 C5 1.375(3)
C4 H4 0.9300
C5 C6 1.401(3)
C5 H5 0.9300
C6 C7 1.424(3)
C7 C8 1.342(3)
C7 H7 0.9300
C8 O1 1.376(2)
C8 C9 1.438(3)
C9 C10 1.346(3)
C9 O2 1.358(2)
C10 C11 1.402(3)
C10 H10 0.9300
C11 N1 1.308(2)
C11 C12 1.483(3)
C12 O3 1.198(2)
C12 O4 1.322(2)
C13 O4 1.444(2)
C13 H13A 0.9600
C13 H13B 0.9600
C13 H13C 0.9600
N1 O2 1.401(2)

loop_
_geom_hbond_atom_site_label_D
_geom_hbond_atom_site_label_H
_geom_hbond_atom_site_label_A
_geom_hbond_site_symmetry_A
_geom_hbond_distance_DH
_geom_hbond_distance_HA
_geom_hbond_distance_DA
_geom_hbond_angle_DHA
C7 H7 O3 3_466 0.93 2.47 3.248(3) 142
C10 H10 N1 3_466 0.93 2.69 3.600(2) 165

_cod_database_fobs_code 1548790
